data_2205116
loop_
_publ_author_name
'Jens M\"uller'
'Eva Freisinger'

_publ_section_title
;
 [(1-Methylcytosine)~2~H]I, an asymmetric base pair
;
_journal_issue 2
_journal_name_full 'Acta Crystallographica Section E'
_journal_page_first o320
_journal_page_last o322
_journal_paper_doi 10.1107/S1600536805000693
_journal_volume 61
_journal_year 2005
_chemical_formula_iupac 'C5 H8 N3 O +, I -, C5 H7 N3 O'
_chemical_formula_moiety 'C5 H8 N3 O +, I -, C5 H7 N3 O'
_chemical_formula_sum 'C10 H15 I N6 O2'
_chemical_formula_weight 378.18
_chemical_name_common 'hemiprotonated 1-methylcytosine'
_chemical_name_systematic
;
1-Methylcytosinium iodide 1-methylcytosine
;
_space_group_IT_number 4
_symmetry_cell_setting monoclinic
_symmetry_space_group_name_Hall 'P 2yb'
_symmetry_space_group_name_H-M 'P 1 21 1'
_atom_sites_solution_hydrogens geom
_atom_sites_solution_primary direct
_atom_sites_solution_secondary difmap
_audit_creation_method SHELXL-97
_cell_angle_alpha 90.00
_cell_angle_beta 97.59(3)
_cell_angle_gamma 90.00
_cell_formula_units_Z 2
_cell_length_a 7.1950(10)
_cell_length_b 8.629(2)
_cell_length_c 11.522(2)
_cell_measurement_reflns_used 4452
_cell_measurement_temperature 163(2)
_cell_measurement_theta_max 25.35
_cell_measurement_theta_min 2.86
_cell_volume 709.1(2)
_computing_cell_refinement 'DENZO and SCALEPACK (Otwinowski & Minor, 1997)'
_computing_data_collection 'KappaCCD Software (Nonius, 1998)'
_computing_data_reduction 'DENZO and SCALEPACK'
_computing_molecular_graphics 'SHELXTL-PLUS (VMS) (Sheldrick, 1990b)'
_computing_publication_material SHELXL97
_computing_structure_refinement 'SHELXL97 (Sheldrick, 1997)'
_computing_structure_solution 'SHELXS97 (Sheldrick, 1990a)'
_diffrn_ambient_temperature 163(2)
_diffrn_detector_area_resol_mean 44
_diffrn_measured_fraction_theta_full 0.969
_diffrn_measured_fraction_theta_max 0.969
_diffrn_measurement_device 'Nonius KappaCCD'
_diffrn_measurement_method
;
360 frames via \w-rotation (\D\w\=1\%) and two times 5s per frame
;
_diffrn_radiation_monochromator graphite
_diffrn_radiation_source 'fine-focus sealed tube'
_diffrn_radiation_type MoK\a
_diffrn_radiation_wavelength 0.71069
_diffrn_reflns_av_R_equivalents 0.0216
_diffrn_reflns_av_sigmaI/netI 0.0402
_diffrn_reflns_limit_h_max 8
_diffrn_reflns_limit_h_min -8
_diffrn_reflns_limit_k_max 10
_diffrn_reflns_limit_k_min -10
_diffrn_reflns_limit_l_max 13
_diffrn_reflns_limit_l_min -13
_diffrn_reflns_number 4435
_diffrn_reflns_theta_full 25.35
_diffrn_reflns_theta_max 25.35
_diffrn_reflns_theta_min 2.86
_diffrn_standards_decay_% 0
_diffrn_standards_interval_count 0
_diffrn_standards_interval_time 0
_diffrn_standards_number 0
_exptl_absorpt_coefficient_mu 2.267
_exptl_absorpt_correction_T_max 0.4274
_exptl_absorpt_correction_T_min 0.3583
_exptl_absorpt_correction_type multi-scan
_exptl_absorpt_process_details '(SCALEPACK; Otwinowski & Minor, 1997)'
_exptl_crystal_colour colourless
_exptl_crystal_density_diffrn 1.771
_exptl_crystal_density_method 'not measured'
_exptl_crystal_description block
_exptl_crystal_F_000 372
_exptl_crystal_size_max 0.50
_exptl_crystal_size_mid 0.40
_exptl_crystal_size_min 0.38
_refine_diff_density_max 0.311
_refine_diff_density_min -0.266
_refine_ls_abs_structure_details 'Flack (1983), 1166 Friedel pairs'
_refine_ls_abs_structure_Flack 0.52(2)
_refine_ls_extinction_coef 0.0174(9)
_refine_ls_extinction_expression Fc^*^=kFc[1+0.001xFc^2^\l^3^/sin(2\q)]^-1/4^
_refine_ls_extinction_method SHELXL97
_refine_ls_goodness_of_fit_ref 0.980
_refine_ls_hydrogen_treatment mixed
_refine_ls_matrix_type full
_refine_ls_number_parameters 183
_refine_ls_number_reflns 2519
_refine_ls_number_restraints 1
_refine_ls_restrained_S_all 0.980
_refine_ls_R_factor_all 0.0247
_refine_ls_R_factor_gt 0.0204
_refine_ls_shift/su_max 0.001
_refine_ls_shift/su_mean 0.000
_refine_ls_structure_factor_coef Fsqd
_refine_ls_weighting_details 'calc w=1/[\s^2^(Fo^2^)+(0.0118P)^2^] where P=(Fo^2^+2Fc^2^)/3'
_refine_ls_weighting_scheme calc
_refine_ls_wR_factor_gt 0.0421
_refine_ls_wR_factor_ref 0.0429
_reflns_number_gt 2291
_reflns_number_total 2519
_reflns_threshold_expression I>2\s(I)
_cod_data_source_file lh6348.cif
_cod_data_source_block I
_cod_original_sg_symbol_H-M 'P 21'
_cod_database_code 2205116
_cod_database_fobs_code 2205116

loop_
_symmetry_equiv_pos_as_xyz
'x, y, z'
'-x, y+1/2, -z'

loop_
_atom_site_label
_atom_site_fract_x
_atom_site_fract_y
_atom_site_fract_z
_atom_site_U_iso_or_equiv
_atom_site_adp_type
_atom_site_calc_flag
_atom_site_refinement_flags
_atom_site_occupancy
_atom_site_type_symbol
H3' 0.163(5) -0.025(5) 0.248(3) 0.045(10) Uiso d . 1 H
I1 0.75919(2) 0.00071(13) 0.754516(15) 0.03646(9) Uani d . 1 I
N1 0.6507(4) 0.2149(4) 0.2055(4) 0.0297(9) Uani d . 1 N
C1 0.7037(5) 0.3110(5) 0.1102(3) 0.0419(10) Uani d . 1 C
H1A 0.7033 0.2488 0.0410 0.048(4) Uiso calc R 1 H
H1B 0.8270 0.3526 0.1325 0.048(4) Uiso calc R 1 H
H1C 0.6157 0.3943 0.0946 0.048(4) Uiso calc R 1 H
C2 0.4866(4) 0.1298(4) 0.1845(3) 0.0261(8) Uani d . 1 C
O2 0.3983(3) 0.1308(3) 0.08405(16) 0.0308(6) Uani d . 1 O
N3 0.4287(3) 0.0467(3) 0.27326(19) 0.0230(8) Uani d . 1 N
C4 0.5352(4) 0.0432(4) 0.3781(3) 0.0252(10) Uani d . 1 C
N4 0.4765(3) -0.0428(3) 0.4622(2) 0.0305(9) Uani d . 1 N
H4A 0.3733 -0.0939 0.4484 0.046(5) Uiso calc R 1 H
H4B 0.5418 -0.0472 0.5302 0.046(5) Uiso calc R 1 H
C5 0.7054(4) 0.1272(4) 0.4009(3) 0.0313(9) Uani d . 1 C
H5 0.7789 0.1239 0.4736 0.041(4) Uiso calc R 1 H
C6 0.7560(5) 0.2133(5) 0.3103(6) 0.0334(12) Uani d . 1 C
H6 0.8655 0.2717 0.3218 0.041(4) Uiso calc R 1 H
N1' -0.1634(4) -0.2274(4) 0.2974(4) 0.0290(9) Uani d . 1 N
C1' -0.2220(5) -0.3265(5) 0.3885(3) 0.0434(11) Uani d . 1 C
H1'1 -0.3459 -0.3653 0.3635 0.048(4) Uiso calc R 1 H
H1'2 -0.2223 -0.2677 0.4592 0.048(4) Uiso calc R 1 H
H1'3 -0.1364 -0.4118 0.4028 0.048(4) Uiso calc R 1 H
C2' 0.0013(4) -0.1463(4) 0.3218(3) 0.0256(8) Uani d . 1 C
O2' 0.0890(3) -0.1442(3) 0.41984(17) 0.0319(6) Uani d . 1 O
N3' 0.0596(4) -0.0656(3) 0.2310(2) 0.0257(8) Uani d . 1 N
C4' -0.0342(4) -0.0578(4) 0.1211(3) 0.0263(10) Uani d . 1 C
N4' 0.0347(3) 0.0217(6) 0.04203(19) 0.0351(8) Uani d . 1 N
H4'1 0.1396 0.0694 0.0592 0.046(5) Uiso calc R 1 H
H4'2 -0.0244 0.0269 -0.0278 0.046(5) Uiso calc R 1 H
C5' -0.2075(4) -0.1396(4) 0.0995(3) 0.0303(9) Uani d . 1 C
H5' -0.2800 -0.1352 0.0265 0.041(4) Uiso calc R 1 H
C6' -0.2631(5) -0.2221(5) 0.1857(5) 0.0316(12) Uani d . 1 C
H6' -0.3736 -0.2789 0.1707 0.041(4) Uiso calc R 1 H

loop_
_atom_site_aniso_label
_atom_site_aniso_U_11
_atom_site_aniso_U_22
_atom_site_aniso_U_33
_atom_site_aniso_U_12
_atom_site_aniso_U_13
_atom_site_aniso_U_23
I1 0.03211(11) 0.04901(13) 0.02584(11) -0.00791(16) -0.00519(7) 0.00848(13)
N1 0.0295(16) 0.0269(18) 0.0332(19) 0.0005(16) 0.006(2) 0.0043(18)
C1 0.0320(16) 0.041(2) 0.053(2) -0.0079(16) 0.0045(18) 0.010(2)
C2 0.0184(13) 0.0252(19) 0.0337(18) 0.0049(13) 0.0000(15) -0.0023(16)
O2 0.0299(10) 0.0366(14) 0.0247(11) 0.0012(10) -0.0008(10) 0.0042(11)
N3 0.0246(11) 0.023(2) 0.0211(11) 0.0006(10) 0.0016(10) 0.0003(11)
C4 0.0220(13) 0.026(3) 0.0269(15) 0.0071(12) -0.0003(14) -0.0073(15)
N4 0.0298(12) 0.036(2) 0.0244(13) -0.0013(12) -0.0026(12) 0.0021(14)
C5 0.0274(15) 0.035(2) 0.0298(17) 0.0036(15) -0.0040(15) -0.0060(18)
C6 0.018(2) 0.029(2) 0.049(3) 0.0022(19) -0.008(2) -0.011(2)
N1' 0.0204(15) 0.0280(19) 0.0368(19) -0.0002(16) -0.0030(18) -0.0009(18)
C1' 0.0327(17) 0.047(3) 0.052(2) -0.0041(16) 0.0094(18) 0.015(2)
C2' 0.0262(15) 0.0226(19) 0.0279(17) 0.0063(13) 0.0032(15) 0.0038(16)
O2' 0.0305(10) 0.0371(15) 0.0264(11) 0.0023(10) -0.0022(10) 0.0046(11)
N3' 0.0206(11) 0.0295(19) 0.0256(14) -0.0020(11) -0.0017(12) -0.0023(12)
C4' 0.0258(14) 0.028(3) 0.0232(16) 0.0053(13) -0.0024(15) -0.0042(16)
N4' 0.0292(11) 0.052(2) 0.0220(12) -0.0027(18) -0.0041(11) -0.004(2)
C5' 0.0224(14) 0.034(2) 0.0318(18) 0.0028(14) -0.0043(15) -0.0063(18)
C6' 0.031(2) 0.026(2) 0.036(3) 0.0009(19) -0.001(2) -0.005(2)

loop_
_atom_type_symbol
_atom_type_description
_atom_type_scat_dispersion_real
_atom_type_scat_dispersion_imag
_atom_type_scat_source
C C 0.0033 0.0016 'International Tables Vol C Tables 4.2.6.8 and 6.1.1.4'
H H 0.0000 0.0000 'International Tables Vol C Tables 4.2.6.8 and 6.1.1.4'
N N 0.0061 0.0033 'International Tables Vol C Tables 4.2.6.8 and 6.1.1.4'
O O 0.0106 0.0060 'International Tables Vol C Tables 4.2.6.8 and 6.1.1.4'
I I -0.4742 1.8119 'International Tables Vol C Tables 4.2.6.8 and 6.1.1.4'

loop_
_geom_angle_atom_site_label_1
_geom_angle_atom_site_label_2
_geom_angle_atom_site_label_3
_geom_angle
_geom_angle_publ_flag
C6 N1 C2 121.4(4) ?
C6 N1 C1 120.6(3) ?
C2 N1 C1 118.0(3) ?
O2 C2 N3 122.3(3) yes
O2 C2 N1 118.6(3) yes
N3 C2 N1 119.2(3) yes
C4 N3 C2 119.6(2) yes
N4 C4 N3 117.9(3) yes
N4 C4 C5 119.9(2) yes
N3 C4 C5 122.2(3) yes
C6 C5 C4 116.5(3) ?
N1 C6 C5 121.2(3) ?
C2' N1' C6' 120.0(4) ?
C2' N1' C1' 118.4(3) ?
C6' N1' C1' 121.5(3) ?
O2' C2' N3' 121.8(3) yes
O2' C2' N1' 121.7(4) yes
N3' C2' N1' 116.5(3) yes
C4' N3' C2' 125.1(3) yes
N4' C4' N3' 119.7(3) yes
N4' C4' C5' 123.2(3) yes
N3' C4' C5' 117.0(3) yes
C6' C5' C4' 118.6(3) ?
C5' C6' N1' 122.8(3) ?
N1' C1' H1'3 109.00 ?
H1'1 C1' H1'2 109.00 ?
H1'1 C1' H1'3 109.00 ?
H1'2 C1' H1'3 109.00 ?
C2' N3' H3' 113(2) ?
C4' C5' H5' 121.00 ?
C4' N3' H3' 122(2) ?
C6' C5' H5' 121.00 ?
C4' N4' H4'1 120.00 ?
C5' C6' H6' 119.00 ?
C4' N4' H4'2 120.00 ?
N1' C6' H6' 119.00 ?
H4'1 N4' H4'2 120.00 ?
H4A N4 H4B 120.00 ?
C4 N4 H4B 120.00 ?
C4 N4 H4A 120.00 ?
N1 C1 H1A 109.00 ?
N1 C1 H1B 109.00 ?
N1 C1 H1C 109.00 ?
H1A C1 H1B 109.00 ?
H1A C1 H1C 109.00 ?
H1B C1 H1C 109.00 ?
C4 C5 H5 122.00 ?
C6 C5 H5 122.00 ?
N1' C1' H1'1 109.00 ?
N1 C6 H6 119.00 ?
N1' C1' H1'2 110.00 ?
C5 C6 H6 119.00 ?

loop_
_geom_bond_atom_site_label_1
_geom_bond_atom_site_label_2
_geom_bond_distance
_geom_bond_publ_flag
N1 C6 1.338(9) ?
N1 C2 1.384(5) ?
N1 C1 1.466(5) ?
C2 O2 1.245(3) yes
C2 N3 1.359(4) yes
N3 C4 1.342(3) yes
C4 N4 1.333(4) yes
C4 C5 1.417(4) ?
C5 C6 1.370(7) ?
N1' C2' 1.373(4) ?
N1' C6' 1.389(9) ?
N1' C1' 1.459(6) ?
C2' O2' 1.219(3) yes
C2' N3' 1.368(4) yes
N3' C4' 1.355(3) yes
C4' N4' 1.291(5) yes
C4' C5' 1.426(4) ?
C5' C6' 1.326(6) ?
C1 H1A 0.9600 ?
C1 H1B 0.9600 ?
C1 H1C 0.9600 ?
N4 H4B 0.8600 ?
N4 H4A 0.8600 ?
C5 H5 0.9300 ?
C6 H6 0.9300 ?
C1' H1'3 0.9600 ?
C1' H1'2 0.9600 ?
C1' H1'1 0.9600 ?
N3' H3' 0.82(4) ?
N4' H4'2 0.8600 ?
N4' H4'1 0.8600 ?
C5' H5' 0.9300 ?
C6' H6' 0.9300 ?

loop_
_geom_hbond_atom_site_label_D
_geom_hbond_atom_site_label_H
_geom_hbond_atom_site_label_A
_geom_hbond_site_symmetry_A
_geom_hbond_distance_DH
_geom_hbond_distance_HA
_geom_hbond_distance_DA
_geom_hbond_angle_DHA
_geom_hbond_publ_flag
N3' H3' N3 . 0.82(4) 1.99(4) 2.808(4) 171(4) y
N4' H4'1 O2 . 0.86 1.92 2.762(4) 166 y
N4 H4A O2' . 0.86 2.07 2.901(3) 161 y
N4 H4B I1 . 0.86 2.87 3.717(2) 169 y
N4' H4'2 I1 1_454 0.86 2.78 3.633(2) 171 y
C5 H5 O2' 2_656 0.93 2.47 3.088(4) 124 y
C5' H5' O2 2_545 0.93 2.48 3.085(4) 123 y

loop_
_geom_torsion_atom_site_label_1
_geom_torsion_atom_site_label_2
_geom_torsion_atom_site_label_3
_geom_torsion_atom_site_label_4
_geom_torsion
C6 N1 C2 O2 -177.1(3)
C1 N1 C2 O2 4.6(5)
C6 N1 C2 N3 2.0(5)
C1 N1 C2 N3 -176.4(3)
O2 C2 N3 C4 176.3(3)
N1 C2 N3 C4 -2.7(4)
C2 N3 C4 N4 -178.3(3)
C2 N3 C4 C5 1.6(4)
N4 C4 C5 C6 -179.8(3)
N3 C4 C5 C6 0.3(5)
C2 N1 C6 C5 0.0(6)
C1 N1 C6 C5 178.3(4)
C4 C5 C6 N1 -1.2(6)
C6' N1' C2' O2' 177.5(3)
C1' N1' C2' O2' -6.9(5)
C6' N1' C2' N3' -1.2(5)
C1' N1' C2' N3' 174.4(3)
O2' C2' N3' C4' -177.4(3)
N1' C2' N3' C4' 1.3(5)
C2' N3' C4' N4' -179.8(4)
C2' N3' C4' C5' 0.5(5)
N4' C4' C5' C6' 177.8(4)
N3' C4' C5' C6' -2.4(5)
C4' C5' C6' N1' 2.6(6)
C2' N1' C6' C5' -0.8(6)
C1' N1' C6' C5' -176.2(4)

loop_
_cod_related_entry_id
_cod_related_entry_database
_cod_related_entry_code
1 ChemSpider 21129953
